data_7122041
loop_
_publ_author_name
'Winner, Lena'
'B\'elanger-Chabot, Guillaume'
'Celik, Mehmet Ali'
'Sch\"afer, Marius'
'Braunschweig, Holger'

_publ_section_title
;
 Intriguing migrations in transient iminoborane adducts: two new pathways
 to aminoboranes.
;
_journal_issue 67
_journal_name_full 'Chemical communications (Cambridge, England)'
_journal_page_first 9349
_journal_page_last 9351
_journal_paper_doi 10.1039/c8cc05220d
_journal_volume 54
_journal_year 2018
_chemical_formula_moiety 'C26 H18 B2 F15 N'
_chemical_formula_sum 'C26 H18 B2 F15 N'
_chemical_formula_weight 651.03
_space_group_crystal_system orthorhombic
_space_group_IT_number 61
_space_group_name_Hall '-P 2ac 2ab'
_space_group_name_H-M_alt 'P b c a'
_symmetry_space_group_name_Hall '-P 2ac 2ab'
_symmetry_space_group_name_H-M 'P b c a'
_atom_sites_solution_hydrogens geom
_atom_sites_solution_secondary iterative
_audit_creation_method SHELXL-2014/7
_audit_update_record
;
2018-06-12 deposited with the CCDC.
2018-07-26 downloaded from the CCDC.
;
_cell_angle_alpha 90
_cell_angle_beta 90
_cell_angle_gamma 90
_cell_formula_units_Z 8
_cell_length_a 17.2304(17)
_cell_length_b 13.7966(14)
_cell_length_c 22.128(3)
_cell_measurement_reflns_used 2913
_cell_measurement_temperature 103(2)
_cell_measurement_theta_max 22.47
_cell_measurement_theta_min 2.19
_cell_volume 5260.3(10)
_computing_cell_refinement 'Saint+ ver. V8.37A (Bruker AXS)'
_computing_data_collection 'APEX2 ver. 2014.9 (Bruker AXS)'
_computing_data_reduction 'Saint+ ver. V8.37A (Bruker AXS)'
_computing_molecular_graphics 'ShelXLe (Huebschle et all, 2011)'
_computing_publication_material 'SHELXL-2014/7 (Sheldrick, 2014)'
_computing_structure_refinement 'SHELXL-2014/7 (Sheldrick, 2014)'
_computing_structure_solution 'SHELXT (Sheldrick, 2012)'
_diffrn_ambient_temperature 103(2)
_diffrn_detector 'CCD area detector (Apex2)'
_diffrn_detector_area_resol_mean 8.333
_diffrn_measured_fraction_theta_full 1.000
_diffrn_measured_fraction_theta_max 0.999
_diffrn_measurement_device_type 'Bruker X8-APEX II'
_diffrn_measurement_method '\f and \w scans'
_diffrn_radiation_type MoK\a
_diffrn_radiation_wavelength 0.71073
_diffrn_reflns_av_R_equivalents 0.1196
_diffrn_reflns_av_unetI/netI 0.0802
_diffrn_reflns_Laue_measured_fraction_full 1.000
_diffrn_reflns_Laue_measured_fraction_max 0.999
_diffrn_reflns_limit_h_max 21
_diffrn_reflns_limit_h_min -21
_diffrn_reflns_limit_k_max 17
_diffrn_reflns_limit_k_min -17
_diffrn_reflns_limit_l_max 27
_diffrn_reflns_limit_l_min -27
_diffrn_reflns_number 28641
_diffrn_reflns_point_group_measured_fraction_full 1.000
_diffrn_reflns_point_group_measured_fraction_max 0.999
_diffrn_reflns_theta_full 26.000
_diffrn_reflns_theta_max 26.371
_diffrn_reflns_theta_min 1.841
_diffrn_source 'rotating-anode (Nonius FR-591)'
_exptl_absorpt_coefficient_mu 0.170
_exptl_absorpt_correction_T_max 0.7454
_exptl_absorpt_correction_T_min 0.5376
_exptl_absorpt_correction_type multi-scan
_exptl_absorpt_process_details 'SadAbs 2014/5 (Bruker AXS)'
_exptl_crystal_colour 'Bruker APEX-II CCD'
_exptl_crystal_density_diffrn 1.644
_exptl_crystal_description none
_exptl_crystal_F_000 2608
_exptl_crystal_recrystallization_method 'Re-crystallisation from solvent'
_exptl_crystal_size_max 0.744
_exptl_crystal_size_mid 0.635
_exptl_crystal_size_min 0.536
_refine_diff_density_max 0.816
_refine_diff_density_min -0.291
_refine_diff_density_rms 0.068
_refine_ls_extinction_method none
_refine_ls_goodness_of_fit_ref 1.023
_refine_ls_hydrogen_treatment constr
_refine_ls_matrix_type full
_refine_ls_number_parameters 403
_refine_ls_number_reflns 5370
_refine_ls_number_restraints 0
_refine_ls_restrained_S_all 1.023
_refine_ls_R_factor_all 0.0913
_refine_ls_R_factor_gt 0.0522
_refine_ls_shift/su_max 0.000
_refine_ls_shift/su_mean 0.000
_refine_ls_structure_factor_coef Fsqd
_refine_ls_weighting_details 'w=1/[\s^2^(Fo^2^)+(0.0531P)^2^+3.5858P] where P=(Fo^2^+2Fc^2^)/3'
_refine_ls_weighting_scheme calc
_refine_ls_wR_factor_gt 0.1205
_refine_ls_wR_factor_ref 0.1403
_reflns_Friedel_coverage 0.000
_reflns_number_gt 3572
_reflns_number_total 5370
_reflns_threshold_expression 'I > 2\s(I)'
_cod_data_source_file c8cc05220d2.cif
_cod_data_source_block 1
_cod_depositor_comments 'Adding full bibliography for 7122041--7122042.cif.'
_cod_original_cell_volume 5260.2(10)
_cod_database_code 7122041
_shelx_shelxl_version_number 2014/7
_shelx_space_group_comment
;
The symmetry employed for this shelxl refinement is uniquely defined
by the following loop, which should always be used as a source of
symmetry information in preference to the above space-group names.
They are only intended as comments.
;

loop_
_space_group_symop_operation_xyz
'x, y, z'
'-x+1/2, -y, z+1/2'
'-x, y+1/2, -z+1/2'
'x+1/2, -y+1/2, -z'
'-x, -y, -z'
'x-1/2, y, -z-1/2'
'x, -y-1/2, z-1/2'
'-x-1/2, y-1/2, z'

loop_
_atom_site_label
_atom_site_type_symbol
_atom_site_fract_x
_atom_site_fract_y
_atom_site_fract_z
_atom_site_U_iso_or_equiv
_atom_site_adp_type
_atom_site_occupancy
_atom_site_site_symmetry_order
_atom_site_calc_flag
_atom_site_refinement_flags_posn
_atom_site_refinement_flags_adp
B1 B 0.4001(2) 0.3990(2) 0.68052(15) 0.0264(7) Uani 1 1 d . .
B2 B 0.5044(2) 0.3015(2) 0.63104(14) 0.0262(7) Uani 1 1 d . .
N3 N 0.47771(14) 0.38999(17) 0.65303(11) 0.0260(5) Uani 1 1 d . .
C4 C 0.52607(16) 0.4843(2) 0.65834(13) 0.0239(6) Uani 1 1 d . .
C5 C 0.56946(18) 0.5078(2) 0.60009(14) 0.0325(7) Uani 1 1 d . .
H5A H 0.5860 0.5758 0.6008 0.049 Uiso 1 1 calc R U
H5B H 0.5352 0.4970 0.5654 0.049 Uiso 1 1 calc R U
H5C H 0.6151 0.4659 0.5967 0.049 Uiso 1 1 calc R U
C6 C 0.58293(18) 0.4784(2) 0.71140(14) 0.0323(7) Uani 1 1 d . .
H6A H 0.6161 0.5361 0.7116 0.048 Uiso 1 1 calc R U
H6B H 0.6152 0.4204 0.7072 0.048 Uiso 1 1 calc R U
H6C H 0.5538 0.4751 0.7494 0.048 Uiso 1 1 calc R U
C7 C 0.47026(18) 0.5694(2) 0.66985(15) 0.0330(7) Uani 1 1 d . .
H7A H 0.5000 0.6297 0.6730 0.049 Uiso 1 1 calc R U
H7B H 0.4419 0.5583 0.7076 0.049 Uiso 1 1 calc R U
H7C H 0.4333 0.5743 0.6363 0.049 Uiso 1 1 calc R U
C8 C 0.39103(19) 0.1845(2) 0.67297(14) 0.0336(7) Uani 1 1 d . .
H8A H 0.3607 0.1271 0.6620 0.050 Uiso 1 1 calc R U
H8B H 0.3565 0.2408 0.6757 0.050 Uiso 1 1 calc R U
H8C H 0.4162 0.1738 0.7121 0.050 Uiso 1 1 calc R U
C9 C 0.45303(16) 0.2032(2) 0.62460(12) 0.0231(6) Uani 1 1 d . .
C10 C 0.50508(18) 0.1124(2) 0.62547(17) 0.0384(8) Uani 1 1 d . .
H10A H 0.4731 0.0545 0.6193 0.058 Uiso 1 1 calc R U
H10B H 0.5316 0.1080 0.6645 0.058 Uiso 1 1 calc R U
H10C H 0.5437 0.1170 0.5931 0.058 Uiso 1 1 calc R U
C11 C 0.41373(19) 0.2068(2) 0.56231(14) 0.0328(7) Uani 1 1 d . .
H11A H 0.3852 0.1464 0.5554 0.049 Uiso 1 1 calc R U
H11B H 0.4533 0.2147 0.5309 0.049 Uiso 1 1 calc R U
H11C H 0.3777 0.2617 0.5609 0.049 Uiso 1 1 calc R U
C1_1 C 0.59354(16) 0.2894(2) 0.60863(13) 0.0259(6) Uani 1 1 d . .
C2_1 C 0.61716(17) 0.2981(2) 0.54880(13) 0.0271(6) Uani 1 1 d . .
C3_1 C 0.69136(18) 0.2773(2) 0.53005(13) 0.0290(7) Uani 1 1 d . .
C4_1 C 0.74551(16) 0.2463(2) 0.57131(14) 0.0291(7) Uani 1 1 d . .
C5_1 C 0.72536(16) 0.2377(2) 0.63132(14) 0.0272(6) Uani 1 1 d . .
C6_1 C 0.65045(16) 0.2574(2) 0.64836(13) 0.0257(6) Uani 1 1 d . .
C7_1 C 0.32574(16) 0.4433(2) 0.58057(13) 0.0255(6) Uani 1 1 d . .
C8_1 C 0.26054(17) 0.4540(2) 0.54577(12) 0.0250(6) Uani 1 1 d . .
C9_1 C 0.18934(16) 0.4276(2) 0.56801(13) 0.0267(6) Uani 1 1 d . .
C10_1 C 0.18443(16) 0.3904(2) 0.62604(13) 0.0282(7) Uani 1 1 d . .
C11_1 C 0.25043(17) 0.3812(2) 0.66014(12) 0.0249(6) Uani 1 1 d . .
C12_1 C 0.32422(16) 0.4079(2) 0.64017(12) 0.0239(6) Uani 1 1 d . .
C13_1 C 0.39195(15) 0.4051(2) 0.75230(12) 0.0230(6) Uani 1 1 d . .
C14_1 C 0.43723(15) 0.3499(2) 0.79140(12) 0.0215(6) Uani 1 1 d . .
C15_1 C 0.42925(15) 0.35199(19) 0.85347(12) 0.0211(6) Uani 1 1 d . .
C16_1 C 0.37516(16) 0.4131(2) 0.87903(12) 0.0218(6) Uani 1 1 d . .
C17_1 C 0.32868(16) 0.4692(2) 0.84214(13) 0.0239(6) Uani 1 1 d . .
C18_1 C 0.33794(16) 0.4643(2) 0.78053(13) 0.0238(6) Uani 1 1 d . .
F19_1 F 0.24129(10) 0.34115(13) 0.71517(7) 0.0319(4) Uani 1 1 d . .
F20_1 F 0.11549(9) 0.36272(15) 0.64787(8) 0.0402(5) Uani 1 1 d . .
F21_1 F 0.12571(10) 0.43475(14) 0.53396(8) 0.0379(5) Uani 1 1 d . .
F22_1 F 0.26663(10) 0.48914(13) 0.48941(7) 0.0348(4) Uani 1 1 d . .
F23_1 F 0.39280(9) 0.47002(14) 0.55510(7) 0.0335(4) Uani 1 1 d . .
F24_1 F 0.49173(9) 0.28959(12) 0.76983(7) 0.0278(4) Uani 1 1 d . .
F25_1 F 0.47288(9) 0.29566(12) 0.88901(7) 0.0267(4) Uani 1 1 d . .
F26_1 F 0.36819(10) 0.41845(12) 0.93877(7) 0.0306(4) Uani 1 1 d . .
F27_1 F 0.27588(10) 0.52796(12) 0.86701(7) 0.0335(4) Uani 1 1 d . .
F28_1 F 0.29274(9) 0.52411(12) 0.74745(7) 0.0305(4) Uani 1 1 d . .
F29_1 F 0.63143(9) 0.24267(13) 0.70679(7) 0.0323(4) Uani 1 1 d . .
F30_1 F 0.77845(9) 0.20862(13) 0.67184(8) 0.0334(4) Uani 1 1 d . .
F31_1 F 0.81765(10) 0.22312(13) 0.55342(9) 0.0389(5) Uani 1 1 d . .
F32_1 F 0.71109(10) 0.28789(13) 0.47146(8) 0.0375(5) Uani 1 1 d . .
F33_1 F 0.56616(10) 0.32883(13) 0.50698(7) 0.0344(4) Uani 1 1 d . .

loop_
_atom_site_aniso_label
_atom_site_aniso_U_11
_atom_site_aniso_U_22
_atom_site_aniso_U_33
_atom_site_aniso_U_23
_atom_site_aniso_U_13
_atom_site_aniso_U_12
B1 0.0330(17) 0.0233(17) 0.0228(17) 0.0027(13) 0.0008(14) 0.0023(15)
B2 0.0344(17) 0.0287(18) 0.0156(15) 0.0032(13) -0.0053(13) 0.0015(15)
N3 0.0319(13) 0.0249(13) 0.0212(12) 0.0010(10) -0.0006(10) -0.0018(11)
C4 0.0297(15) 0.0183(14) 0.0239(15) -0.0011(11) 0.0007(12) -0.0039(12)
C5 0.0359(17) 0.0316(17) 0.0302(16) -0.0016(13) 0.0078(13) -0.0048(14)
C6 0.0370(17) 0.0292(16) 0.0307(16) -0.0104(13) -0.0017(14) -0.0056(14)
C7 0.0363(16) 0.0288(16) 0.0338(17) -0.0022(13) 0.0071(14) 0.0019(14)
C8 0.0419(18) 0.0244(16) 0.0345(17) 0.0036(13) 0.0058(14) 0.0019(14)
C9 0.0275(14) 0.0211(14) 0.0208(14) -0.0018(11) -0.0054(11) -0.0005(12)
C10 0.0327(17) 0.0289(17) 0.054(2) 0.0033(15) -0.0004(15) 0.0015(14)
C11 0.0431(18) 0.0298(17) 0.0254(16) -0.0015(13) -0.0071(14) -0.0049(15)
C1_1 0.0278(14) 0.0269(15) 0.0230(14) -0.0024(12) 0.0034(12) 0.0010(13)
C2_1 0.0308(15) 0.0284(16) 0.0222(15) -0.0024(12) -0.0006(12) 0.0010(13)
C3_1 0.0390(17) 0.0223(15) 0.0258(15) -0.0050(12) 0.0112(13) -0.0070(13)
C4_1 0.0210(14) 0.0258(16) 0.0406(18) -0.0082(13) 0.0082(13) -0.0033(13)
C5_1 0.0242(14) 0.0225(15) 0.0349(17) -0.0052(13) -0.0042(12) -0.0025(12)
C6_1 0.0244(14) 0.0288(16) 0.0240(15) -0.0018(12) 0.0026(11) -0.0004(13)
C7_1 0.0244(14) 0.0283(16) 0.0236(15) 0.0009(12) 0.0059(12) 0.0039(13)
C8_1 0.0345(16) 0.0248(15) 0.0156(13) 0.0026(11) -0.0005(12) 0.0061(13)
C9_1 0.0282(15) 0.0282(16) 0.0237(15) -0.0024(12) -0.0089(12) 0.0052(13)
C10_1 0.0255(15) 0.0325(17) 0.0266(15) -0.0034(13) 0.0039(12) -0.0015(13)
C11_1 0.0308(15) 0.0264(15) 0.0174(14) 0.0019(11) 0.0032(12) 0.0036(13)
C12_1 0.0272(14) 0.0277(15) 0.0168(14) 0.0012(11) 0.0016(11) 0.0060(13)
C13_1 0.0230(13) 0.0286(15) 0.0175(14) 0.0005(12) 0.0018(11) 0.0011(12)
C14_1 0.0218(13) 0.0231(14) 0.0195(14) -0.0006(11) 0.0033(11) 0.0009(12)
C15_1 0.0227(13) 0.0189(13) 0.0217(14) 0.0059(11) -0.0026(11) -0.0037(12)
C16_1 0.0278(14) 0.0231(14) 0.0143(13) -0.0014(11) 0.0042(11) -0.0022(12)
C17_1 0.0253(14) 0.0213(14) 0.0252(15) -0.0030(12) 0.0066(12) 0.0008(12)
C18_1 0.0242(14) 0.0244(15) 0.0230(15) 0.0050(12) -0.0004(11) 0.0023(12)
F19_1 0.0329(9) 0.0422(10) 0.0205(8) 0.0078(7) 0.0037(7) -0.0021(8)
F20_1 0.0272(9) 0.0584(13) 0.0351(10) 0.0024(9) 0.0029(7) -0.0085(9)
F21_1 0.0317(9) 0.0507(12) 0.0314(10) 0.0009(9) -0.0101(8) 0.0037(9)
F22_1 0.0405(10) 0.0452(11) 0.0187(8) 0.0105(8) -0.0034(7) 0.0065(9)
F23_1 0.0301(9) 0.0500(11) 0.0204(8) 0.0086(8) 0.0039(7) 0.0008(8)
F24_1 0.0287(9) 0.0355(9) 0.0193(8) 0.0010(7) 0.0017(7) 0.0110(8)
F25_1 0.0311(8) 0.0313(9) 0.0178(8) 0.0044(7) -0.0027(7) 0.0047(8)
F26_1 0.0461(10) 0.0315(10) 0.0143(8) -0.0019(7) 0.0038(7) 0.0036(8)
F27_1 0.0459(10) 0.0301(9) 0.0245(9) -0.0020(7) 0.0077(8) 0.0127(8)
F28_1 0.0357(9) 0.0330(9) 0.0229(8) 0.0065(7) 0.0027(7) 0.0131(8)
F29_1 0.0304(9) 0.0460(11) 0.0206(9) 0.0007(8) -0.0013(7) 0.0043(8)
F30_1 0.0244(8) 0.0311(10) 0.0445(11) -0.0038(8) -0.0063(8) 0.0010(8)
F31_1 0.0280(9) 0.0371(11) 0.0515(12) -0.0064(9) 0.0139(8) 0.0023(8)
F32_1 0.0450(10) 0.0396(11) 0.0280(9) -0.0043(8) 0.0162(8) -0.0012(9)
F33_1 0.0383(10) 0.0446(10) 0.0205(9) 0.0023(8) 0.0014(7) 0.0045(9)

loop_
_atom_type_symbol
_atom_type_description
_atom_type_scat_dispersion_real
_atom_type_scat_dispersion_imag
_atom_type_scat_source
C C 0.0033 0.0016 'International Tables Vol C Tables 4.2.6.8 and 6.1.1.4'
H H 0.0000 0.0000 'International Tables Vol C Tables 4.2.6.8 and 6.1.1.4'
B B 0.0013 0.0007 'International Tables Vol C Tables 4.2.6.8 and 6.1.1.4'
N N 0.0061 0.0033 'International Tables Vol C Tables 4.2.6.8 and 6.1.1.4'
F F 0.0171 0.0103 'International Tables Vol C Tables 4.2.6.8 and 6.1.1.4'

loop_
_geom_angle_atom_site_label_1
_geom_angle_atom_site_label_2
_geom_angle_atom_site_label_3
_geom_angle
N3 B1 C12_1 121.4(2)
N3 B1 C13_1 119.7(3)
C12_1 B1 C13_1 118.9(2)
N3 B2 C1_1 120.6(3)
N3 B2 C9 125.6(3)
C1_1 B2 C9 113.7(2)
B2 N3 B1 121.2(3)
B2 N3 C4 125.8(2)
B1 N3 C4 112.7(2)
C5 C4 C6 110.2(2)
C5 C4 C7 106.5(2)
C6 C4 C7 108.3(2)
C5 C4 N3 112.2(2)
C6 C4 N3 111.0(2)
C7 C4 N3 108.5(2)
C4 C5 H5A 109.5
C4 C5 H5B 109.5
H5A C5 H5B 109.5
C4 C5 H5C 109.5
H5A C5 H5C 109.5
H5B C5 H5C 109.5
C4 C6 H6A 109.5
C4 C6 H6B 109.5
H6A C6 H6B 109.5
C4 C6 H6C 109.5
H6A C6 H6C 109.5
H6B C6 H6C 109.5
C4 C7 H7A 109.5
C4 C7 H7B 109.5
H7A C7 H7B 109.5
C4 C7 H7C 109.5
H7A C7 H7C 109.5
H7B C7 H7C 109.5
C9 C8 H8A 109.5
C9 C8 H8B 109.5
H8A C8 H8B 109.5
C9 C8 H8C 109.5
H8A C8 H8C 109.5
H8B C8 H8C 109.5
C8 C9 C11 108.9(2)
C8 C9 C10 105.1(2)
C11 C9 C10 107.1(2)
C8 C9 B2 117.2(2)
C11 C9 B2 106.9(2)
C10 C9 B2 111.1(2)
C9 C10 H10A 109.5
C9 C10 H10B 109.5
H10A C10 H10B 109.5
C9 C10 H10C 109.5
H10A C10 H10C 109.5
H10B C10 H10C 109.5
C9 C11 H11A 109.5
C9 C11 H11B 109.5
H11A C11 H11B 109.5
C9 C11 H11C 109.5
H11A C11 H11C 109.5
H11B C11 H11C 109.5
C6_1 C1_1 C2_1 115.1(3)
C6_1 C1_1 B2 120.5(2)
C2_1 C1_1 B2 124.0(3)
F33_1 C2_1 C3_1 117.8(3)
F33_1 C2_1 C1_1 119.4(2)
C3_1 C2_1 C1_1 122.8(3)
F32_1 C3_1 C4_1 120.1(3)
F32_1 C3_1 C2_1 120.1(3)
C4_1 C3_1 C2_1 119.8(3)
F31_1 C4_1 C3_1 120.4(3)
F31_1 C4_1 C5_1 119.8(3)
C3_1 C4_1 C5_1 119.7(3)
F30_1 C5_1 C6_1 121.1(3)
F30_1 C5_1 C4_1 119.8(2)
C6_1 C5_1 C4_1 119.0(3)
F29_1 C6_1 C5_1 117.5(3)
F29_1 C6_1 C1_1 118.9(2)
C5_1 C6_1 C1_1 123.6(3)
F23_1 C7_1 C8_1 116.2(2)
F23_1 C7_1 C12_1 120.5(2)
C8_1 C7_1 C12_1 123.3(3)
F22_1 C8_1 C7_1 119.8(3)
F22_1 C8_1 C9_1 120.0(2)
C7_1 C8_1 C9_1 120.2(2)
F21_1 C9_1 C8_1 120.9(3)
F21_1 C9_1 C10_1 120.0(3)
C8_1 C9_1 C10_1 119.1(3)
F20_1 C10_1 C11_1 120.8(3)
F20_1 C10_1 C9_1 119.6(3)
C11_1 C10_1 C9_1 119.6(3)
F19_1 C11_1 C10_1 116.0(2)
F19_1 C11_1 C12_1 120.1(2)
C10_1 C11_1 C12_1 123.9(2)
C11_1 C12_1 C7_1 113.9(2)
C11_1 C12_1 B1 123.5(2)
C7_1 C12_1 B1 122.6(2)
C18_1 C13_1 C14_1 114.7(2)
C18_1 C13_1 B1 122.6(2)
C14_1 C13_1 B1 122.7(2)
F24_1 C14_1 C15_1 115.9(2)
F24_1 C14_1 C13_1 120.7(2)
C15_1 C14_1 C13_1 123.4(2)
F25_1 C15_1 C16_1 119.6(2)
F25_1 C15_1 C14_1 121.1(2)
C16_1 C15_1 C14_1 119.2(2)
F26_1 C16_1 C15_1 120.2(2)
F26_1 C16_1 C17_1 120.3(2)
C15_1 C16_1 C17_1 119.5(2)
F27_1 C17_1 C18_1 121.1(2)
F27_1 C17_1 C16_1 119.4(2)
C18_1 C17_1 C16_1 119.5(2)
F28_1 C18_1 C17_1 116.1(2)
F28_1 C18_1 C13_1 120.2(2)
C17_1 C18_1 C13_1 123.6(3)

loop_
_geom_bond_atom_site_label_1
_geom_bond_atom_site_label_2
_geom_bond_distance
B1 N3 1.474(4)
B1 C12_1 1.588(4)
B1 C13_1 1.597(4)
B2 N3 1.392(4)
B2 C1_1 1.623(4)
B2 C9 1.626(4)
N3 C4 1.550(4)
C4 C5 1.525(4)
C4 C6 1.531(4)
C4 C7 1.538(4)
C5 H5A 0.9800
C5 H5B 0.9800
C5 H5C 0.9800
C6 H6A 0.9800
C6 H6B 0.9800
C6 H6C 0.9800
C7 H7A 0.9800
C7 H7B 0.9800
C7 H7C 0.9800
C8 C9 1.534(4)
C8 H8A 0.9800
C8 H8B 0.9800
C8 H8C 0.9800
C9 C11 1.537(4)
C9 C10 1.540(4)
C10 H10A 0.9800
C10 H10B 0.9800
C10 H10C 0.9800
C11 H11A 0.9800
C11 H11B 0.9800
C11 H11C 0.9800
C1_1 C6_1 1.389(4)
C1_1 C2_1 1.390(4)
C2_1 F33_1 1.345(3)
C2_1 C3_1 1.374(4)
C3_1 F32_1 1.348(3)
C3_1 C4_1 1.374(4)
C4_1 F31_1 1.343(3)
C4_1 C5_1 1.378(4)
C5_1 F30_1 1.342(3)
C5_1 C6_1 1.372(4)
C6_1 F29_1 1.349(3)
C7_1 F23_1 1.337(3)
C7_1 C8_1 1.370(4)
C7_1 C12_1 1.407(4)
C8_1 F22_1 1.342(3)
C8_1 C9_1 1.371(4)
C9_1 F21_1 1.334(3)
C9_1 C10_1 1.386(4)
C10_1 F20_1 1.338(3)
C10_1 C11_1 1.371(4)
C11_1 F19_1 1.347(3)
C11_1 C12_1 1.395(4)
C13_1 C18_1 1.387(4)
C13_1 C14_1 1.392(4)
C14_1 F24_1 1.342(3)
C14_1 C15_1 1.381(4)
C15_1 F25_1 1.337(3)
C15_1 C16_1 1.379(4)
C16_1 F26_1 1.329(3)
C16_1 C17_1 1.380(4)
C17_1 F27_1 1.337(3)
C17_1 C18_1 1.374(4)
C18_1 F28_1 1.350(3)

loop_
_geom_torsion_atom_site_label_1
_geom_torsion_atom_site_label_2
_geom_torsion_atom_site_label_3
_geom_torsion_atom_site_label_4
_geom_torsion
C1_1 B2 N3 B1 -172.3(2)
C9 B2 N3 B1 8.0(4)
C1_1 B2 N3 C4 0.7(4)
C9 B2 N3 C4 -179.0(2)
C12_1 B1 N3 B2 -80.0(4)
C13_1 B1 N3 B2 103.0(3)
C12_1 B1 N3 C4 106.2(3)
C13_1 B1 N3 C4 -70.8(3)
B2 N3 C4 C5 49.0(4)
B1 N3 C4 C5 -137.5(3)
B2 N3 C4 C6 -74.8(3)
B1 N3 C4 C6 98.7(3)
B2 N3 C4 C7 166.4(3)
B1 N3 C4 C7 -20.1(3)
N3 B2 C9 C8 -34.8(4)
C1_1 B2 C9 C8 145.5(3)
N3 B2 C9 C11 87.8(3)
C1_1 B2 C9 C11 -91.9(3)
N3 B2 C9 C10 -155.7(3)
C1_1 B2 C9 C10 24.7(3)
N3 B2 C1_1 C6_1 92.5(4)
C9 B2 C1_1 C6_1 -87.8(3)
N3 B2 C1_1 C2_1 -95.5(4)
C9 B2 C1_1 C2_1 84.2(3)
C6_1 C1_1 C2_1 F33_1 -179.8(3)
B2 C1_1 C2_1 F33_1 7.8(4)
C6_1 C1_1 C2_1 C3_1 -0.4(4)
B2 C1_1 C2_1 C3_1 -172.7(3)
F33_1 C2_1 C3_1 F32_1 0.1(4)
C1_1 C2_1 C3_1 F32_1 -179.4(3)
F33_1 C2_1 C3_1 C4_1 179.6(3)
C1_1 C2_1 C3_1 C4_1 0.1(5)
F32_1 C3_1 C4_1 F31_1 -2.3(4)
C2_1 C3_1 C4_1 F31_1 178.2(3)
F32_1 C3_1 C4_1 C5_1 178.5(3)
C2_1 C3_1 C4_1 C5_1 -1.0(4)
F31_1 C4_1 C5_1 F30_1 1.7(4)
C3_1 C4_1 C5_1 F30_1 -179.2(3)
F31_1 C4_1 C5_1 C6_1 -177.0(3)
C3_1 C4_1 C5_1 C6_1 2.2(4)
F30_1 C5_1 C6_1 F29_1 -2.6(4)
C4_1 C5_1 C6_1 F29_1 176.0(3)
F30_1 C5_1 C6_1 C1_1 178.8(3)
C4_1 C5_1 C6_1 C1_1 -2.5(5)
C2_1 C1_1 C6_1 F29_1 -177.0(3)
B2 C1_1 C6_1 F29_1 -4.3(4)
C2_1 C1_1 C6_1 C5_1 1.6(4)
B2 C1_1 C6_1 C5_1 174.3(3)
F23_1 C7_1 C8_1 F22_1 0.4(4)
C12_1 C7_1 C8_1 F22_1 179.4(3)
F23_1 C7_1 C8_1 C9_1 179.4(3)
C12_1 C7_1 C8_1 C9_1 -1.6(5)
F22_1 C8_1 C9_1 F21_1 1.2(4)
C7_1 C8_1 C9_1 F21_1 -177.8(3)
F22_1 C8_1 C9_1 C10_1 179.2(3)
C7_1 C8_1 C9_1 C10_1 0.2(4)
F21_1 C9_1 C10_1 F20_1 -0.8(4)
C8_1 C9_1 C10_1 F20_1 -178.8(3)
F21_1 C9_1 C10_1 C11_1 178.5(3)
C8_1 C9_1 C10_1 C11_1 0.5(4)
F20_1 C10_1 C11_1 F19_1 1.6(4)
C9_1 C10_1 C11_1 F19_1 -177.6(3)
F20_1 C10_1 C11_1 C12_1 179.6(3)
C9_1 C10_1 C11_1 C12_1 0.3(5)
F19_1 C11_1 C12_1 C7_1 176.3(2)
C10_1 C11_1 C12_1 C7_1 -1.6(4)
F19_1 C11_1 C12_1 B1 -3.4(4)
C10_1 C11_1 C12_1 B1 178.8(3)
F23_1 C7_1 C12_1 C11_1 -178.8(3)
C8_1 C7_1 C12_1 C11_1 2.2(4)
F23_1 C7_1 C12_1 B1 0.9(4)
C8_1 C7_1 C12_1 B1 -178.1(3)
N3 B1 C12_1 C11_1 155.4(3)
C13_1 B1 C12_1 C11_1 -27.6(4)
N3 B1 C12_1 C7_1 -24.3(4)
C13_1 B1 C12_1 C7_1 152.7(3)
N3 B1 C13_1 C18_1 142.1(3)
C12_1 B1 C13_1 C18_1 -35.0(4)
N3 B1 C13_1 C14_1 -39.4(4)
C12_1 B1 C13_1 C14_1 143.5(3)
C18_1 C13_1 C14_1 F24_1 -180.0(2)
B1 C13_1 C14_1 F24_1 1.4(4)
C18_1 C13_1 C14_1 C15_1 0.7(4)
B1 C13_1 C14_1 C15_1 -177.9(3)
F24_1 C14_1 C15_1 F25_1 -1.0(4)
C13_1 C14_1 C15_1 F25_1 178.3(2)
F24_1 C14_1 C15_1 C16_1 179.1(2)
C13_1 C14_1 C15_1 C16_1 -1.5(4)
F25_1 C15_1 C16_1 F26_1 2.2(4)
C14_1 C15_1 C16_1 F26_1 -177.9(2)
F25_1 C15_1 C16_1 C17_1 -178.2(2)
C14_1 C15_1 C16_1 C17_1 1.6(4)
F26_1 C16_1 C17_1 F27_1 -0.9(4)
C15_1 C16_1 C17_1 F27_1 179.5(2)
F26_1 C16_1 C17_1 C18_1 178.6(2)
C15_1 C16_1 C17_1 C18_1 -1.0(4)
F27_1 C17_1 C18_1 F28_1 2.1(4)
C16_1 C17_1 C18_1 F28_1 -177.3(2)
F27_1 C17_1 C18_1 C13_1 179.7(3)
C16_1 C17_1 C18_1 C13_1 0.2(4)
C14_1 C13_1 C18_1 F28_1 177.4(2)
B1 C13_1 C18_1 F28_1 -4.0(4)
C14_1 C13_1 C18_1 C17_1 -0.1(4)
B1 C13_1 C18_1 C17_1 178.5(3)
